data_7051990
loop_
_publ_author_name
'Billing, David G.'
'Lemmerer, Andreas'

_publ_section_title
;
 Synthesis, characterization and phase transitions of the
 inorganic--organic layered perovskite-type hybrids [(CnH2n+1NH3)2PbI4]
 (n = 12, 14, 16 and 18)
;
_journal_issue 10
_journal_name_full 'New Journal of Chemistry'
_journal_page_first 1736
_journal_paper_doi 10.1039/b805417g
_journal_volume 32
_journal_year 2008
_chemical_formula_moiety '2(C12 H28 N), I4 Pb'
_chemical_formula_sum 'C24 H56 I4 N2 Pb'
_chemical_formula_weight 1087.5
_chemical_name_systematic
;
bis(dodecylammonium)tetraiodoplumbate(II)
;
_space_group_IT_number 61
_symmetry_cell_setting orthorhombic
_symmetry_space_group_name_Hall '-P 2ac 2ab'
_symmetry_space_group_name_H-M 'P b c a'
_atom_sites_solution_hydrogens geom
_atom_sites_solution_primary direct
_atom_sites_solution_secondary difmap
_audit_conform_dict_location ftp://ftp.iucr.org/pub/cif_core.dic
_audit_conform_dict_name cif_core.dic
_audit_conform_dict_version 2.3
_audit_creation_date 2007-08-31T11:53:07-00:00
_audit_creation_method 'WinGX routine CIF_UPDATE'
_cell_angle_alpha 90
_cell_angle_beta 90
_cell_angle_gamma 90
_cell_formula_units_Z 4
_cell_length_a 8.8645(2)
_cell_length_b 8.51490(10)
_cell_length_c 49.0253(9)
_cell_measurement_reflns_used 5305
_cell_measurement_temperature 293(2)
_cell_measurement_theta_max 27.81
_cell_measurement_theta_min 3.32
_cell_volume 3700.45(12)
_computing_cell_refinement 'SAINT-Plus (Bruker, 2004)'
_computing_data_collection 'APEX2 (Bruker, 2005)'
_computing_data_reduction 'SAINT-Plus and XPREP (Bruker 2004)'
_computing_molecular_graphics
;
Ortep-3 for Windows (Farrugia, 1997) and DIAMOND (Brandenburg, 1999)
;
_computing_publication_material
;
WinGX publication routines (Farrugia, 1999) and PLATON (Spek, 2002)
;
_computing_structure_refinement 'SHELXL-97 (Sheldrick, 1997)'
_computing_structure_solution 'SHELXS-97 (Sheldrick, 1997a)'
_diffrn_ambient_temperature 293(2)
_diffrn_measured_fraction_theta_full 0.996
_diffrn_measured_fraction_theta_max 0.996
_diffrn_measurement_device_type 'Bruker APEX II CCD area detector'
_diffrn_measurement_method '\w scans'
_diffrn_radiation_monochromator graphite
_diffrn_radiation_type MoK\a
_diffrn_radiation_wavelength 0.71073
_diffrn_reflns_av_R_equivalents 0.0631
_diffrn_reflns_av_unetI/netI 0.0279
_diffrn_reflns_limit_h_max 10
_diffrn_reflns_limit_h_min -10
_diffrn_reflns_limit_k_max 10
_diffrn_reflns_limit_k_min -10
_diffrn_reflns_limit_l_max 58
_diffrn_reflns_limit_l_min -59
_diffrn_reflns_number 30177
_diffrn_reflns_theta_full 25.5
_diffrn_reflns_theta_max 25.5
_diffrn_reflns_theta_min 1.66
_diffrn_standards_number 0
_exptl_absorpt_coefficient_mu 7.909
_exptl_absorpt_correction_T_max 0.852
_exptl_absorpt_correction_T_min 0.0992
_exptl_absorpt_correction_type integration
_exptl_crystal_colour yellow
_exptl_crystal_density_diffrn 1.952
_exptl_crystal_density_meas 0
_exptl_crystal_density_method 'not measured'
_exptl_crystal_description plate
_exptl_crystal_F_000 2032
_exptl_crystal_size_max 0.44
_exptl_crystal_size_mid 0.37
_exptl_crystal_size_min 0.02
_refine_diff_density_max 1.407
_refine_diff_density_min -1.953
_refine_diff_density_rms 0.18
_refine_ls_extinction_method none
_refine_ls_goodness_of_fit_ref 1.292
_refine_ls_hydrogen_treatment constr
_refine_ls_matrix_type full
_refine_ls_number_parameters 142
_refine_ls_number_reflns 3430
_refine_ls_number_restraints 116
_refine_ls_restrained_S_all 1.283
_refine_ls_R_factor_all 0.0661
_refine_ls_R_factor_gt 0.0551
_refine_ls_shift/su_max 0.008
_refine_ls_shift/su_mean 0
_refine_ls_structure_factor_coef Fsqd
_refine_ls_weighting_details 'calc w=1/[\s^2^(Fo^2^)+(0.0300P)^2^+45.7395P] where P=(Fo^2^+2Fc^2^)/3'
_refine_ls_weighting_scheme calc
_refine_ls_wR_factor_gt 0.1323
_refine_ls_wR_factor_ref 0.1362
_reflns_number_gt 2820
_reflns_number_total 3430
_reflns_threshold_expression >2sigma(I)
_cod_data_source_file b805417g.txt
_cod_data_source_block 1a
_cod_depositor_comments
;
The following automatic conversions were performed:
'_symmetry_cell_setting' value 'Orthorhombic' changed to 'orthorhombic'
according to '/home/saulius/struct/CIF-dictionaries/cif_core.dic'
dictionary named 'cif_core.dic' version 2.4.1 from 2010-06-29.

Automatic conversion script
Id: cif_fix_enum 1527 2010-12-29 10:47:43Z saulius 
;
_cod_original_sg_symbol_H-M Pbca
_cod_database_code 7051990

loop_
_symmetry_equiv_pos_as_xyz
'x, y, z'
'-x+1/2, -y, z+1/2'
'x+1/2, -y+1/2, -z'
'-x, y+1/2, -z+1/2'
'-x, -y, -z'
'x-1/2, y, -z-1/2'
'-x-1/2, y-1/2, z'
'x, -y-1/2, z-1/2'

loop_
_atom_site_label
_atom_site_type_symbol
_atom_site_fract_x
_atom_site_fract_y
_atom_site_fract_z
_atom_site_U_iso_or_equiv
_atom_site_adp_type
_atom_site_occupancy
_atom_site_symmetry_multiplicity
_atom_site_calc_flag
_atom_site_refinement_flags
_atom_site_disorder_assembly
_atom_site_disorder_group
C1 C 1.012(3) 0.528(3) 0.9200(5) 0.168(8) Uani 1 1 d DU . .
H1D H 1.0984 0.5151 0.9081 0.202 Uiso 1 1 calc R . .
H1E H 0.9993 0.6388 0.9237 0.202 Uiso 1 1 calc R . .
C2 C 0.875(3) 0.467(3) 0.9059(3) 0.162(7) Uani 1 1 d DU . .
H2A H 0.7889 0.4739 0.9182 0.195 Uiso 1 1 calc R . .
H2B H 0.8894 0.3577 0.9012 0.195 Uiso 1 1 calc R . .
C3 C 0.841(2) 0.561(2) 0.8801(2) 0.132(6) Uani 1 1 d DU . .
H3A H 0.7325 0.5732 0.8784 0.158 Uiso 1 1 calc R . .
H3B H 0.8848 0.6644 0.8818 0.158 Uiso 1 1 calc R . .
C4 C 0.901(2) 0.484(2) 0.8544(2) 0.113(5) Uani 1 1 d DU . .
H4A H 0.869 0.375 0.8541 0.136 Uiso 1 1 calc R . .
H4B H 1.0104 0.4853 0.855 0.136 Uiso 1 1 calc R . .
C5 C 0.849(2) 0.5633(19) 0.82839(19) 0.096(4) Uani 1 1 d DU . .
H5A H 0.8891 0.6692 0.8279 0.115 Uiso 1 1 calc R . .
H5B H 0.7396 0.5713 0.8287 0.115 Uiso 1 1 calc R . .
C6 C 0.896(2) 0.4784(18) 0.8026(2) 0.093(4) Uani 1 1 d DU . .
H6A H 0.85 0.3751 0.8024 0.112 Uiso 1 1 calc R . .
H6B H 1.0046 0.4643 0.8028 0.112 Uiso 1 1 calc R . .
C7 C 0.8521(19) 0.5648(18) 0.77671(19) 0.092(4) Uani 1 1 d DU . .
H7A H 0.7437 0.5808 0.7767 0.111 Uiso 1 1 calc R . .
H7B H 0.8995 0.6675 0.7768 0.111 Uiso 1 1 calc R . .
C8 C 0.896(2) 0.4806(17) 0.7507(2) 0.098(4) Uani 1 1 d DU . .
H8A H 1.004 0.4646 0.7506 0.118 Uiso 1 1 calc R . .
H8B H 0.8481 0.378 0.7505 0.118 Uiso 1 1 calc R . .
C9 C 0.852(2) 0.5675(19) 0.7249(2) 0.099(4) Uani 1 1 d DU . .
H9A H 0.9 0.6696 0.725 0.119 Uiso 1 1 calc R . .
H9B H 0.7434 0.5846 0.7251 0.119 Uiso 1 1 calc R . .
C10 C 0.893(2) 0.4830(19) 0.6988(2) 0.107(5) Uani 1 1 d DU . .
H10A H 1.0013 0.4647 0.6987 0.129 Uiso 1 1 calc R . .
H10B H 0.8437 0.3815 0.6986 0.129 Uiso 1 1 calc R . .
C11 C 0.851(2) 0.572(2) 0.6732(2) 0.120(6) Uani 1 1 d DU . .
H11A H 0.9041 0.671 0.673 0.144 Uiso 1 1 calc R . .
H11B H 0.7436 0.5943 0.6737 0.144 Uiso 1 1 calc R . .
C12 C 0.886(3) 0.484(3) 0.6471(3) 0.147(9) Uani 1 1 d DU . .
H12A H 0.8566 0.5471 0.6317 0.22 Uiso 1 1 calc R . .
H12B H 0.831 0.3869 0.6468 0.22 Uiso 1 1 calc R . .
H12C H 0.992 0.4629 0.6462 0.22 Uiso 1 1 calc R . .
N1 N 1.0375(16) 0.4430(16) 0.9457(3) 0.092(4) Uani 1 1 d U . .
H1A H 1.1191 0.4816 0.9539 0.138 Uiso 1 1 calc R . .
H1B H 1.0514 0.3414 0.9422 0.138 Uiso 1 1 calc R . .
H1C H 0.9579 0.4546 0.9565 0.138 Uiso 1 1 calc R . .
I1 I 1.06754(13) 1.01931(12) 0.936074(18) 0.0761(3) Uani 1 1 d . . .
I2 I 0.70069(10) 1.19739(10) 0.98926(2) 0.0666(3) Uani 1 1 d . . .
Pb1 Pb 1 1 1 0.04494(19) Uani 1 2 d S . .

loop_
_atom_site_aniso_label
_atom_site_aniso_U_11
_atom_site_aniso_U_22
_atom_site_aniso_U_33
_atom_site_aniso_U_23
_atom_site_aniso_U_13
_atom_site_aniso_U_12
C1 0.213(17) 0.174(17) 0.118(12) 0.039(11) -0.074(11) 0.012(14)
C2 0.213(16) 0.195(15) 0.079(6) 0.030(10) -0.050(8) -0.005(14)
C3 0.174(14) 0.154(13) 0.068(5) 0.012(8) -0.033(8) 0.001(12)
C4 0.126(12) 0.137(12) 0.077(5) 0.017(8) -0.029(8) 0.001(10)
C5 0.104(10) 0.116(10) 0.068(4) 0.008(7) -0.015(7) 0.001(9)
C6 0.093(10) 0.114(10) 0.072(4) 0.007(6) -0.009(7) -0.006(9)
C7 0.097(10) 0.113(10) 0.067(4) 0.005(6) -0.003(7) -0.004(9)
C8 0.104(10) 0.121(10) 0.070(4) 0.004(7) 0.000(8) -0.004(9)
C9 0.105(10) 0.125(11) 0.067(4) 0.001(7) -0.004(8) -0.007(9)
C10 0.112(11) 0.143(12) 0.067(5) -0.003(7) 0.004(8) -0.013(10)
C11 0.129(13) 0.163(14) 0.068(5) 0.004(8) 0.004(9) -0.012(12)
C12 0.156(19) 0.22(2) 0.065(6) -0.008(11) 0.010(12) -0.009(18)
N1 0.099(10) 0.093(9) 0.084(8) 0.003(7) -0.017(7) 0.019(8)
I1 0.0887(7) 0.0894(7) 0.0504(5) -0.0026(5) 0.0069(5) 0.0026(6)
I2 0.0570(5) 0.0529(5) 0.0898(6) 0.0046(4) 0.0062(4) 0.0231(4)
Pb1 0.0409(3) 0.0422(3) 0.0517(4) 0.0002(3) 0.0034(3) -0.0014(2)

loop_
_atom_type_symbol
_atom_type_description
_atom_type_scat_dispersion_real
_atom_type_scat_dispersion_imag
_atom_type_scat_source
C C 0.0033 0.0016 'International Tables Vol C Tables 4.2.6.8 and 6.1.1.4'
H H 0 0 'International Tables Vol C Tables 4.2.6.8 and 6.1.1.4'
N N 0.0061 0.0033 'International Tables Vol C Tables 4.2.6.8 and 6.1.1.4'
I I -0.4742 1.8119 'International Tables Vol C Tables 4.2.6.8 and 6.1.1.4'
Pb Pb -3.3944 10.1111 'International Tables Vol C Tables 4.2.6.8 and 6.1.1.4'

loop_
_exptl_crystal_face_index_h
_exptl_crystal_face_index_k
_exptl_crystal_face_index_l
_exptl_crystal_face_perp_dist
0 0 -1 0.01
0 0 1 0.01
1 0 0 0.185
-1 0 0 0.185
0 1 0 0.22
0 -1 0 0.22

loop_
_geom_angle_atom_site_label_1
_geom_angle_atom_site_label_2
_geom_angle_atom_site_label_3
_geom_angle
_geom_angle_site_symmetry_1
_geom_angle_site_symmetry_3
_geom_angle_publ_flag
N1 C1 C2 110.8(16) . . ?
N1 C1 H1D 109.5 . . ?
C2 C1 H1D 109.5 . . ?
N1 C1 H1E 109.5 . . ?
C2 C1 H1E 109.5 . . ?
H1D C1 H1E 108.1 . . ?
C1 C2 C3 111.4(12) . . ?
C1 C2 H2A 109.3 . . ?
C3 C2 H2A 109.4 . . ?
C1 C2 H2B 109.4 . . ?
C3 C2 H2B 109.4 . . ?
H2A C2 H2B 108 . . ?
C4 C3 C2 113.4(12) . . ?
C4 C3 H3A 108.9 . . ?
C2 C3 H3A 108.9 . . ?
C4 C3 H3B 108.9 . . ?
C2 C3 H3B 108.9 . . ?
H3A C3 H3B 107.7 . . ?
C3 C4 C5 113.6(10) . . ?
C3 C4 H4A 108.9 . . ?
C5 C4 H4A 108.9 . . ?
C3 C4 H4B 108.9 . . ?
C5 C4 H4B 108.9 . . ?
H4A C4 H4B 107.7 . . ?
C4 C5 C6 113.9(10) . . ?
C4 C5 H5A 108.8 . . ?
C6 C5 H5A 108.8 . . ?
C4 C5 H5B 108.8 . . ?
C6 C5 H5B 108.8 . . ?
H5A C5 H5B 107.7 . . ?
C5 C6 C7 113.3(9) . . ?
C5 C6 H6A 108.9 . . ?
C7 C6 H6A 108.9 . . ?
C5 C6 H6B 108.9 . . ?
C7 C6 H6B 108.9 . . ?
H6A C6 H6B 107.7 . . ?
C8 C7 C6 114.2(10) . . ?
C8 C7 H7A 108.7 . . ?
C6 C7 H7A 108.7 . . ?
C8 C7 H7B 108.7 . . ?
C6 C7 H7B 108.7 . . ?
H7A C7 H7B 107.6 . . ?
C9 C8 C7 113.9(9) . . ?
C9 C8 H8A 108.8 . . ?
C7 C8 H8A 108.8 . . ?
C9 C8 H8B 108.8 . . ?
C7 C8 H8B 108.8 . . ?
H8A C8 H8B 107.7 . . ?
C8 C9 C10 114.2(10) . . ?
C8 C9 H9A 108.7 . . ?
C10 C9 H9A 108.7 . . ?
C8 C9 H9B 108.7 . . ?
C10 C9 H9B 108.7 . . ?
H9A C9 H9B 107.6 . . ?
C11 C10 C9 113.8(10) . . ?
C11 C10 H10A 108.8 . . ?
C9 C10 H10A 108.8 . . ?
C11 C10 H10B 108.8 . . ?
C9 C10 H10B 108.8 . . ?
H10A C10 H10B 107.7 . . ?
C10 C11 C12 114.0(12) . . ?
C10 C11 H11A 108.8 . . ?
C12 C11 H11A 108.8 . . ?
C10 C11 H11B 108.8 . . ?
C12 C11 H11B 108.8 . . ?
H11A C11 H11B 107.7 . . ?
C11 C12 H12A 109.5 . . ?
C11 C12 H12B 109.5 . . ?
H12A C12 H12B 109.5 . . ?
C11 C12 H12C 109.5 . . ?
H12A C12 H12C 109.5 . . ?
H12B C12 H12C 109.5 . . ?
C1 N1 H1A 109.5 . . ?
C1 N1 H1B 109.5 . . ?
H1A N1 H1B 109.5 . . ?
C1 N1 H1C 109.5 . . ?
H1A N1 H1C 109.5 . . ?
H1B N1 H1C 109.5 . . ?
Pb1 I2 Pb1 150.19(3) 3_477 . ?
I2 Pb1 I2 180 3_577 7_755 ?
I2 Pb1 I2 86.219(8) 3_577 5_777 ?
I2 Pb1 I2 93.781(8) 7_755 5_777 ?
I2 Pb1 I2 93.781(8) 3_577 . ?
I2 Pb1 I2 86.219(8) 7_755 . ?
I2 Pb1 I2 180.0000(10) 5_777 . ?
I2 Pb1 I1 89.08(3) 3_577 5_777 ?
I2 Pb1 I1 90.92(3) 7_755 5_777 ?
I2 Pb1 I1 88.09(3) 5_777 5_777 ?
I2 Pb1 I1 91.91(3) . 5_777 ?
I2 Pb1 I1 90.92(3) 3_577 . ?
I2 Pb1 I1 89.08(3) 7_755 . ?
I2 Pb1 I1 91.91(3) 5_777 . ?
I2 Pb1 I1 88.09(3) . . ?
I1 Pb1 I1 180.0000(10) 5_777 . ?

loop_
_geom_bond_atom_site_label_1
_geom_bond_atom_site_label_2
_geom_bond_distance
_geom_bond_site_symmetry_2
_geom_bond_publ_flag
C1 N1 1.47(2) . ?
C1 C2 1.488(10) . ?
C1 H1D 0.97 . ?
C1 H1E 0.97 . ?
C2 C3 1.524(9) . ?
C2 H2A 0.97 . ?
C2 H2B 0.97 . ?
C3 C4 1.515(9) . ?
C3 H3A 0.97 . ?
C3 H3B 0.97 . ?
C4 C5 1.517(9) . ?
C4 H4A 0.97 . ?
C4 H4B 0.97 . ?
C5 C6 1.517(9) . ?
C5 H5A 0.97 . ?
C5 H5B 0.97 . ?
C6 C7 1.517(9) . ?
C6 H6A 0.97 . ?
C6 H6B 0.97 . ?
C7 C8 1.514(9) . ?
C7 H7A 0.97 . ?
C7 H7B 0.97 . ?
C8 C9 1.514(9) . ?
C8 H8A 0.97 . ?
C8 H8B 0.97 . ?
C9 C10 1.514(9) . ?
C9 H9A 0.97 . ?
C9 H9B 0.97 . ?
C10 C11 1.512(9) . ?
C10 H10A 0.97 . ?
C10 H10B 0.97 . ?
C11 C12 1.514(9) . ?
C11 H11A 0.97 . ?
C11 H11B 0.97 . ?
C12 H12A 0.96 . ?
C12 H12B 0.96 . ?
C12 H12C 0.96 . ?
N1 H1A 0.89 . ?
N1 H1B 0.89 . ?
N1 H1C 0.89 . ?
I1 Pb1 3.1949(9) . ?
I2 Pb1 3.1752(8) 3_477 ?
I2 Pb1 3.1846(8) . ?
Pb1 I2 3.1752(8) 3_577 ?
Pb1 I2 3.1752(8) 7_755 ?
Pb1 I2 3.1846(8) 5_777 ?
Pb1 I1 3.1949(9) 5_777 ?

loop_
_geom_hbond_atom_site_label_D
_geom_hbond_atom_site_label_H
_geom_hbond_atom_site_label_A
_geom_hbond_distance_DH
_geom_hbond_distance_HA
_geom_hbond_distance_DA
_geom_hbond_angle_DHA
_geom_hbond_site_symmetry_A
N1 H1A I1 0.89 2.93 3.591(15) 133 7_855
N1 H1B I1 0.89 2.76 3.648(14) 173 1_545
N1 H1C I2 0.89 2.97 3.704(14) 141 7_755

loop_
_geom_torsion_atom_site_label_1
_geom_torsion_atom_site_label_2
_geom_torsion_atom_site_label_3
_geom_torsion_atom_site_label_4
_geom_torsion
_geom_torsion_site_symmetry_1
_geom_torsion_site_symmetry_2
_geom_torsion_site_symmetry_3
_geom_torsion_site_symmetry_4
_geom_torsion_publ_flag
N1 C1 C2 C3 176.6(18) . . . . ?
C1 C2 C3 C4 97(2) . . . . ?
C2 C3 C4 C5 171.7(16) . . . . ?
C3 C4 C5 C6 -174.5(17) . . . . ?
C4 C5 C6 C7 -176.2(16) . . . . ?
C5 C6 C7 C8 -179.0(16) . . . . ?
C6 C7 C8 C9 -180.0(16) . . . . ?
C7 C8 C9 C10 -179.4(16) . . . . ?
C8 C9 C10 C11 -179.2(17) . . . . ?
C9 C10 C11 C12 -177.3(18) . . . . ?
Pb1 I2 Pb1 I2 -30.06(6) 3_477 . . 3_577 ?
Pb1 I2 Pb1 I2 149.94(6) 3_477 . . 7_755 ?
Pb1 I2 Pb1 I1 59.15(7) 3_477 . . 5_777 ?
Pb1 I2 Pb1 I1 -120.85(7) 3_477 . . . ?
